data_4028411
loop_
_publ_author_name
'Michael De Rosa'
'Nieves Canudas'
'David Arnold'
'Hemant Yennawar'

_publ_section_title
;
 Chlorotropy of 1-Chlorobenzimidazole
;
_journal_name_full 'Journal of Organic Chemistry'
_journal_page_first 7264
_journal_page_last 7267
_journal_paper_doi 10.1021/jo400776p
_journal_volume 78
_journal_year 2013
_chemical_formula_moiety 'C7 H6 Cl N2'
_chemical_formula_sum 'C7 H6 Cl N2'
_chemical_formula_weight 153.59
_chemical_name_systematic 1-chlorobenzimidazole
_space_group_IT_number 14
_symmetry_cell_setting monoclinic
_symmetry_space_group_name_Hall '-P 2ybc'
_symmetry_space_group_name_H-M 'P 1 21/c 1'
_atom_sites_solution_hydrogens geom
_atom_sites_solution_primary direct
_atom_sites_solution_secondary difmap
_audit_creation_method SHELXL-97
_cell_angle_alpha 90.00
_cell_angle_beta 109.283(5)
_cell_angle_gamma 90.00
_cell_formula_units_Z 4
_cell_length_a 6.2220(18)
_cell_length_b 13.361(4)
_cell_length_c 8.492(3)
_cell_measurement_reflns_used 2152
_cell_measurement_temperature 158(2)
_cell_measurement_theta_max 28.199
_cell_measurement_theta_min 2.963
_cell_volume 666.4(4)
_computing_cell_refinement 'Bruker SMART'
_computing_data_collection 'Bruker SMART'
_computing_data_reduction 'Bruker SAINT'
_computing_molecular_graphics 'Bruker SHELXTL'
_computing_publication_material 'Bruker SHELXTL'
_computing_structure_refinement 'SHELXL-97 (Sheldrick, 1997)'
_computing_structure_solution 'SHELXS-97 (Sheldrick, 1990)'
_diffrn_ambient_temperature 158(2)
_diffrn_measured_fraction_theta_full 0.968
_diffrn_measured_fraction_theta_max 0.968
_diffrn_measurement_device_type 'CCD area detector'
_diffrn_measurement_method 'phi and omega scans'
_diffrn_radiation_monochromator graphite
_diffrn_radiation_source 'fine-focus sealed tube'
_diffrn_radiation_type MoK\a
_diffrn_radiation_wavelength 0.71073
_diffrn_reflns_av_R_equivalents 0.0203
_diffrn_reflns_av_sigmaI/netI 0.0229
_diffrn_reflns_limit_h_max 8
_diffrn_reflns_limit_h_min -8
_diffrn_reflns_limit_k_max 17
_diffrn_reflns_limit_k_min -17
_diffrn_reflns_limit_l_max 10
_diffrn_reflns_limit_l_min -10
_diffrn_reflns_number 5040
_diffrn_reflns_theta_full 28.26
_diffrn_reflns_theta_max 28.26
_diffrn_reflns_theta_min 2.96
_exptl_absorpt_coefficient_mu 0.481
_exptl_absorpt_correction_T_max 0.9717
_exptl_absorpt_correction_T_min 0.9099
_exptl_absorpt_correction_type multi-scan
_exptl_absorpt_process_details SADABS
_exptl_crystal_colour colorless
_exptl_crystal_density_diffrn 1.531
_exptl_crystal_description plate
_exptl_crystal_F_000 316
_exptl_crystal_size_max 0.20
_exptl_crystal_size_mid 0.17
_exptl_crystal_size_min 0.06
_refine_diff_density_max 0.397
_refine_diff_density_min -0.671
_refine_diff_density_rms 0.083
_refine_ls_extinction_method none
_refine_ls_goodness_of_fit_ref 1.099
_refine_ls_hydrogen_treatment noref
_refine_ls_matrix_type full
_refine_ls_number_parameters 91
_refine_ls_number_reflns 1569
_refine_ls_number_restraints 0
_refine_ls_restrained_S_all 1.099
_refine_ls_R_factor_all 0.0483
_refine_ls_R_factor_gt 0.0429
_refine_ls_shift/su_max 0.000
_refine_ls_shift/su_mean 0.000
_refine_ls_structure_factor_coef Fsqd
_refine_ls_weighting_details 'calc w=1/[\s^2^(Fo^2^)+(0.0632P)^2^+0.3025P] where P=(Fo^2^+2Fc^2^)/3'
_refine_ls_weighting_scheme calc
_refine_ls_wR_factor_gt 0.1118
_refine_ls_wR_factor_ref 0.1158
_reflns_number_gt 1384
_reflns_number_total 1569
_reflns_threshold_expression >2sigma(I)
_cod_data_source_file jo400776p_si_002.cif
_cod_data_source_block mxd12s
_cod_original_cell_volume 666.4(3)
_cod_database_code 4028411

loop_
_symmetry_equiv_pos_as_xyz
'x, y, z'
'-x, y+1/2, -z+1/2'
'-x, -y, -z'
'x, -y-1/2, z-1/2'

loop_
_atom_site_label
_atom_site_type_symbol
_atom_site_fract_x
_atom_site_fract_y
_atom_site_fract_z
_atom_site_U_iso_or_equiv
_atom_site_adp_type
_atom_site_occupancy
_atom_site_symmetry_multiplicity
_atom_site_calc_flag
_atom_site_refinement_flags
Cl1 Cl 0.17760(8) 0.74160(3) -0.14816(6) 0.03088(18) Uani 1 1 d .
N1 N 0.4230(3) 0.70077(12) -0.0055(2) 0.0283(4) Uani 1 1 d .
C7 C 0.6342(4) 0.73839(15) 0.0184(3) 0.0334(5) Uani 1 1 d .
H7 H 0.6620 0.7940 -0.0377 0.040 Uiso 1 1 calc R
N2 N 0.7930(3) 0.68824(14) 0.1283(2) 0.0340(4) Uani 1 1 d .
H2N H 0.9369 0.7000 0.1620 0.041 Uiso 1 1 calc R
C1 C 0.4468(3) 0.61823(13) 0.0971(2) 0.0244(4) Uani 1 1 d .
C2 C 0.2902(3) 0.55309(15) 0.1251(3) 0.0310(4) Uani 1 1 d .
H2 H 0.1346 0.5594 0.0699 0.037 Uiso 1 1 calc R
C4 C 0.6137(4) 0.46931(16) 0.3228(3) 0.0380(5) Uani 1 1 d .
H4 H 0.6673 0.4175 0.3988 0.046 Uiso 1 1 calc R
C6 C 0.6810(3) 0.61175(14) 0.1797(2) 0.0267(4) Uani 1 1 d .
C3 C 0.3792(4) 0.47818(15) 0.2402(3) 0.0374(5) Uani 1 1 d .
H3 H 0.2809 0.4325 0.2633 0.045 Uiso 1 1 calc R
C5 C 0.7669(4) 0.53517(16) 0.2948(3) 0.0348(5) Uani 1 1 d .
H5 H 0.9224 0.5289 0.3506 0.042 Uiso 1 1 calc R

loop_
_atom_site_aniso_label
_atom_site_aniso_U_11
_atom_site_aniso_U_22
_atom_site_aniso_U_33
_atom_site_aniso_U_23
_atom_site_aniso_U_13
_atom_site_aniso_U_12
Cl1 0.0276(3) 0.0299(3) 0.0306(3) 0.00283(18) 0.0035(2) 0.00442(16)
N1 0.0251(8) 0.0280(8) 0.0278(9) 0.0026(6) 0.0032(6) 0.0003(6)
C7 0.0323(10) 0.0323(10) 0.0334(13) 0.0009(8) 0.0080(9) -0.0064(7)
N2 0.0241(8) 0.0401(10) 0.0342(11) 0.0000(7) 0.0048(7) -0.0056(7)
C1 0.0268(9) 0.0237(8) 0.0219(10) -0.0027(7) 0.0068(7) 0.0011(6)
C2 0.0293(9) 0.0312(9) 0.0330(12) -0.0013(8) 0.0107(8) -0.0021(7)
C4 0.0518(13) 0.0330(11) 0.0291(13) 0.0072(8) 0.0131(10) 0.0087(9)
C6 0.0268(9) 0.0301(9) 0.0220(10) -0.0034(7) 0.0062(7) 0.0002(7)
C3 0.0467(12) 0.0311(10) 0.0391(14) 0.0013(9) 0.0203(10) -0.0036(8)
C5 0.0349(11) 0.0398(11) 0.0268(12) 0.0012(8) 0.0062(8) 0.0086(8)

loop_
_atom_type_symbol
_atom_type_description
_atom_type_scat_dispersion_real
_atom_type_scat_dispersion_imag
_atom_type_scat_source
C C 0.0033 0.0016 'International Tables Vol C Tables 4.2.6.8 and 6.1.1.4'
H H 0.0000 0.0000 'International Tables Vol C Tables 4.2.6.8 and 6.1.1.4'
Cl Cl 0.1484 0.1585 'International Tables Vol C Tables 4.2.6.8 and 6.1.1.4'
N N 0.0061 0.0033 'International Tables Vol C Tables 4.2.6.8 and 6.1.1.4'

loop_
_geom_angle_atom_site_label_1
_geom_angle_atom_site_label_2
_geom_angle_atom_site_label_3
_geom_angle
C7 N1 C1 107.68(16)
C7 N1 Cl1 125.89(15)
C1 N1 Cl1 126.22(13)
N2 C7 N1 112.68(19)
N2 C7 H7 123.7
N1 C7 H7 123.7
C7 N2 C6 105.32(17)
C7 N2 H2N 127.3
C6 N2 H2N 127.3
N1 C1 C2 132.43(18)
N1 C1 C6 104.07(16)
C2 C1 C6 123.49(18)
C3 C2 C1 115.91(19)
C3 C2 H2 122.0
C1 C2 H2 122.0
C5 C4 C3 121.76(19)
C5 C4 H4 119.1
C3 C4 H4 119.1
N2 C6 C5 130.23(19)
N2 C6 C1 110.25(17)
C5 C6 C1 119.53(18)
C2 C3 C4 121.64(19)
C2 C3 H3 119.2
C4 C3 H3 119.2
C4 C5 C6 117.7(2)
C4 C5 H5 121.2
C6 C5 H5 121.2

loop_
_geom_bond_atom_site_label_1
_geom_bond_atom_site_label_2
_geom_bond_distance
Cl1 N1 1.6954(17)
N1 C7 1.358(3)
N1 C1 1.383(2)
C7 N2 1.299(3)
C7 H7 0.9300
N2 C6 1.386(3)
N2 H2N 0.8600
C1 C2 1.384(3)
C1 C6 1.396(3)
C2 C3 1.380(3)
C2 H2 0.9300
C4 C5 1.375(3)
C4 C3 1.399(4)
C4 H4 0.9300
C6 C5 1.394(3)
C3 H3 0.9300
C5 H5 0.9300

loop_
_geom_torsion_atom_site_label_1
_geom_torsion_atom_site_label_2
_geom_torsion_atom_site_label_3
_geom_torsion_atom_site_label_4
_geom_torsion
C1 N1 C7 N2 -0.5(3)
Cl1 N1 C7 N2 -175.50(15)
N1 C7 N2 C6 0.6(3)
C7 N1 C1 C2 178.9(2)
Cl1 N1 C1 C2 -6.1(3)
C7 N1 C1 C6 0.2(2)
Cl1 N1 C1 C6 175.12(14)
N1 C1 C2 C3 -179.5(2)
C6 C1 C2 C3 -1.0(3)
C7 N2 C6 C5 179.5(2)
C7 N2 C6 C1 -0.5(2)
N1 C1 C6 N2 0.2(2)
C2 C1 C6 N2 -178.67(18)
N1 C1 C6 C5 -179.83(18)
C2 C1 C6 C5 1.3(3)
C1 C2 C3 C4 0.1(3)
C5 C4 C3 C2 0.6(4)
C3 C4 C5 C6 -0.3(3)
N2 C6 C5 C4 179.3(2)
C1 C6 C5 C4 -0.6(3)

loop_
_cod_changelog_entry_id
_cod_changelog_entry_author
_cod_changelog_entry_date
_cod_changelog_entry_text
1 'Vaitkus, Antanas' 2023-12-05T17:06:13+02:00
;
 Added the '_chemical_name_systematic' data item and marked the entry as having
 issues.
;

loop_
_cod_entry_issue_id
_cod_entry_issue_author
_cod_entry_issue_date
_cod_entry_issue_severity
_cod_entry_issue_origin
_cod_entry_issue_description
1 'Vaitkus, Antanas' 2023-12-05T17:06:13+02:00 error original
;
 Crystal structure model contain an extra hydrogen atom attached to the 'N2'
 atom site.
;
